data_2204108
loop_
_publ_author_name
'Kubono, Koji'
'Kazumasa, Kushida'
'Yokoi, Kunihiko'

_publ_section_title
;
N,N'-Bis(5-chlorosalicylidene)ethane-1,2-diamine
;
_journal_issue 8
_journal_name_full 'Acta Crystallographica, Section E'
_journal_page_first o1382
_journal_page_last o1383
_journal_paper_doi 10.1107/S1600536804017052
_journal_volume 60
_journal_year 2004
_chemical_formula_iupac 'C16 H14 Cl2 N2 O2'
_chemical_formula_moiety 'C16 H14 Cl2 N2 O2'
_chemical_formula_sum 'C16 H14 Cl2 N2 O2'
_chemical_formula_weight 337.19
_space_group_IT_number 14
_symmetry_cell_setting monoclinic
_symmetry_space_group_name_Hall '-P 2yn'
_symmetry_space_group_name_H-M 'P 1 21/n 1'
_cell_angle_alpha 90
_cell_angle_beta 105.31(3)
_cell_angle_gamma 90
_cell_formula_units_Z 2
_cell_length_a 9.379(2)
_cell_length_b 11.655(3)
_cell_length_c 7.322(3)
_cell_measurement_reflns_used 25
_cell_measurement_temperature 298.1
_cell_measurement_theta_max 17.1
_cell_measurement_theta_min 15.1
_cell_volume 772.0(4)
_computing_cell_refinement WinAFC
_computing_data_collection 'WinAFC (Rigaku/MSC, 2003)'
_computing_data_reduction 'CrystalStructure (Rigaku/MSC, 2003)'
_computing_molecular_graphics 'ORTEP-3 for Windows (Farrugia, 1997)'
_computing_publication_material 'CrystalStructure (Rigaku/MSC, 2003)'
_computing_structure_refinement 'CRYSTALS (Watkin et al., 1996)'
_computing_structure_solution 'SIR92 (Altomare et al., 1994)'
_diffrn_measured_fraction_theta_full 0.9984
_diffrn_measured_fraction_theta_max 0.9984
_diffrn_measurement_device_type 'Rigaku AFC-7R'
_diffrn_measurement_method \w-2\q
_diffrn_radiation_type 'Mo K\a'
_diffrn_radiation_wavelength 0.7107
_diffrn_reflns_av_R_equivalents 0.026
_diffrn_reflns_limit_h_max 12
_diffrn_reflns_limit_h_min -6
_diffrn_reflns_limit_k_max 15
_diffrn_reflns_limit_k_min 0
_diffrn_reflns_limit_l_max 9
_diffrn_reflns_limit_l_min -9
_diffrn_reflns_number 4540
_diffrn_reflns_theta_full 27.49
_diffrn_reflns_theta_max 27.49
_diffrn_standards_decay_% 0.81
_diffrn_standards_interval_count 150
_diffrn_standards_number 3
_exptl_absorpt_coefficient_mu 0.428
_exptl_absorpt_correction_type none
_exptl_crystal_colour yellow
_exptl_crystal_density_diffrn 1.451
_exptl_crystal_density_method 'not measured'
_exptl_crystal_description prismatic
_exptl_crystal_F_000 348.00
_exptl_crystal_size_max 0.30
_exptl_crystal_size_mid 0.20
_exptl_crystal_size_min 0.20
_refine_diff_density_max 0.33
_refine_diff_density_min -0.28
_refine_ls_extinction_method none
_refine_ls_goodness_of_fit_ref 0.978
_refine_ls_hydrogen_treatment refall
_refine_ls_number_parameters 107
_refine_ls_number_reflns 1072
_refine_ls_R_factor_gt 0.0420
_refine_ls_shift/su_max 0.0000
_refine_ls_structure_factor_coef Fsqd
_refine_ls_weighting_details 'w = 1/[0.0031Fo^2^ + \s(Fo^2^)]/(4Fo^2^)'
_refine_ls_weighting_scheme calc
_refine_ls_wR_factor_ref 0.1320
_reflns_number_gt 1069
_reflns_number_total 1776
_reflns_threshold_expression F^2^>2\s(F^2^)
_cod_data_source_file ww6240.cif
_cod_original_sg_symbol_H-M 'P 21/n'
_cod_database_code 2204108

loop_
_symmetry_equiv_pos_as_xyz
x,y,z
-x+1/2,y+1/2,-z+1/2
-x,-y,-z
x+1/2,-y+1/2,z+1/2

loop_
_atom_site_label
_atom_site_fract_x
_atom_site_fract_y
_atom_site_fract_z
_atom_site_U_iso_or_equiv
_atom_site_adp_type
_atom_site_calc_flag
_atom_site_refinement_flags
_atom_site_occupancy
_atom_site_type_symbol
Cl1 0.84953(8) 0.13759(7) 0.47830(10) 0.0651(3) Uani d . 1.00 Cl
O1 0.3779(2) -0.1977(2) 0.1936(3) 0.0687(7) Uani d . 1.00 O
N1 0.2025(2) -0.0265(2) 0.0576(3) 0.0517(7) Uani d . 1.00 N
C1 0.4846(3) -0.1184(2) 0.2567(4) 0.0450(7) Uani d . 1.00 C
C2 0.6239(3) -0.1537(2) 0.3563(4) 0.0505(8) Uani d . 1.00 C
C3 0.7351(3) -0.0769(2) 0.4246(4) 0.0454(7) Uani d . 1.00 C
C4 0.7071(3) 0.0395(2) 0.3910(4) 0.0430(7) Uani d . 1.00 C
C5 0.5695(3) 0.0772(2) 0.2929(3) 0.0456(7) Uani d . 1.00 C
C6 0.4557(3) 0.0000(2) 0.2237(3) 0.0405(7) Uani d . 1.00 C
C7 0.3090(3) 0.0408(3) 0.1221(4) 0.0489(7) Uani d . 1.00 C
C8 0.0593(3) 0.0206(3) -0.0442(4) 0.0596(9) Uani d . 1.00 C
H1 0.2808 -0.1635 0.1477 0.077 Uiso c R 1.00 H
H2 0.6428 -0.2333 0.3778 0.059 Uiso c R 1.00 H
H3 0.8305 -0.1017 0.4943 0.053 Uiso c R 1.00 H
H4 0.5523 0.1571 0.2724 0.054 Uiso c R 1.00 H
H5 0.2934 0.1210 0.1039 0.058 Uiso c R 1.00 H
H6 0.0635 0.1020 -0.0371 0.068 Uiso c R 1.00 H
H7 0.0360 -0.0025 -0.1730 0.068 Uiso c R 1.00 H

loop_
_atom_site_aniso_label
_atom_site_aniso_U_11
_atom_site_aniso_U_22
_atom_site_aniso_U_33
_atom_site_aniso_U_12
_atom_site_aniso_U_13
_atom_site_aniso_U_23
Cl1 0.0446(4) 0.0643(5) 0.0787(6) -0.0115(3) 0.0028(4) 0.0045(4)
O1 0.0410(10) 0.0520(10) 0.097(2) 0.0011(9) -0.0090(10) -0.0170(10)
N1 0.0320(10) 0.0700(10) 0.0480(10) 0.0090(10) 0.0010(10) 0.0030(10)
C1 0.0360(10) 0.0480(10) 0.0480(10) 0.0040(10) 0.0060(10) -0.0080(10)
C2 0.044(2) 0.0450(10) 0.057(2) 0.0110(10) 0.0030(10) -0.0020(10)
C3 0.0310(10) 0.055(2) 0.0460(10) 0.0070(10) 0.0020(10) -0.0020(10)
C4 0.0350(10) 0.0530(10) 0.0390(10) 0.0000(10) 0.0070(10) 0.0000(10)
C5 0.0420(10) 0.0470(10) 0.0470(10) 0.0060(10) 0.0110(10) 0.0050(10)
C6 0.0320(10) 0.0490(10) 0.0380(10) 0.0080(10) 0.0060(10) 0.0030(10)
C7 0.0350(10) 0.059(2) 0.050(2) 0.0110(10) 0.0070(10) 0.0090(10)
C8 0.0320(10) 0.080(2) 0.058(2) 0.0150(10) -0.0050(10) 0.0070(10)

loop_
_atom_type_symbol
_atom_type_description
_atom_type_scat_dispersion_real
_atom_type_scat_dispersion_imag
_atom_type_scat_source
C C 0.003 0.002
;
International Tables for Crystallography
(1992, Vol. C, Tables 4.2.6.8 and 6.1.1.4)
;
H H 0.000 0.000
;
International Tables for Crystallography
(1992, Vol. C, Table 6.1.1.4)
;
Cl Cl 0.148 0.159
;
International Tables for Crystallography
(1992, Vol. C, Tables 4.2.6.8 and 6.1.1.4)
;
N N 0.006 0.003
;
International Tables for Crystallography
(1992, Vol. C, Tables 4.2.6.8 and 6.1.1.4)
;
O O 0.011 0.006
;
International Tables for Crystallography
(1992, Vol. C, Tables 4.2.6.8 and 6.1.1.4)
;

loop_
_geom_angle_atom_site_label_1
_geom_angle_atom_site_label_2
_geom_angle_atom_site_label_3
_geom_angle_site_symmetry_3
_geom_angle
_geom_angle_publ_flag
C1 O1 H1 . 112.37 no
C7 N1 C8 . 119.3(3) yes
C2 C1 C6 . 119.6(2) no
C2 C1 O1 . 119.3(2) yes
C6 C1 O1 . 121.1(2) yes
C3 C2 H2 . 119.25 no
C3 C2 C1 . 121.5(3) no
H2 C2 C1 . 119.21 no
C4 C3 H3 . 119.90 no
C4 C3 C2 . 119.0(2) no
H3 C3 C2 . 121.14 no
C5 C4 Cl1 . 120.3(2) no
C5 C4 C3 . 120.8(2) no
Cl1 C4 C3 . 118.9(2) no
C6 C5 H4 . 119.76 no
C6 C5 C4 . 120.7(2) no
H4 C5 C4 . 119.55 no
C7 C6 C1 . 121.2(2) no
C7 C6 C5 . 120.4(2) no
C1 C6 C5 . 118.4(2) no
H5 C7 N1 . 118.85 no
H5 C7 C6 . 118.78 no
N1 C7 C6 . 122.4(3) yes
H6 C8 H7 . 109.44 no
H6 C8 N1 . 109.15 no
H7 C8 N1 . 109.88 no
N1 C8 C8 3_555 110.2(2) yes

loop_
_geom_bond_atom_site_label_1
_geom_bond_atom_site_label_2
_geom_bond_site_symmetry_2
_geom_bond_distance
_geom_bond_publ_flag
Cl1 C4 . 1.746(3) yes
O1 C1 . 1.351(3) yes
O1 H1 . 0.96932 no
N1 C7 . 1.259(4) yes
N1 C8 . 1.460(3) yes
C1 C2 . 1.380(3) no
C1 C6 . 1.415(4) no
C2 C3 . 1.365(4) no
C2 H2 . 0.94982 no
C3 C4 . 1.391(4) no
C3 H3 . 0.95050 no
C4 C5 . 1.373(3) no
C5 C6 . 1.386(3) no
C5 H4 . 0.95024 no
C6 C7 . 1.460(3) no
C7 H5 . 0.95005 no
C8 H6 . 0.95039 no
C8 H7 . 0.949100 no
C8 C8 3_555 1.505(4) no

loop_
_geom_contact_atom_site_label_1
_geom_contact_atom_site_label_2
_geom_contact_distance
_geom_contact_site_symmetry_2
_geom_contact_publ_flag
C1 C4 3.631(4) 3_656 yes
C1 C5 3.500(4) 3_656 yes
C2 C5 3.626(4) 3_656 yes
C3 C6 3.615(4) 3_656 yes
C3 C7 3.477(4) 3_656 yes
C4 C6 3.574(4) 3_656 yes
C4 C7 3.727(4) 3_656 yes
C5 C6 3.720(4) 3_656 yes
C6 C6 3.910(3) 3_656 yes

loop_
_geom_hbond_atom_site_label_D
_geom_hbond_atom_site_label_H
_geom_hbond_atom_site_label_A
_geom_hbond_distance_DH
_geom_hbond_distance_HA
_geom_hbond_distance_DA
_geom_hbond_angle_DHA
_geom_hbond_publ_flag
O1 H1 N1 0.97 1.80 2.611(3) 138 yes

loop_
_geom_torsion_atom_site_label_1
_geom_torsion_atom_site_label_2
_geom_torsion_atom_site_label_3
_geom_torsion_atom_site_label_4
_geom_torsion_site_symmetry_4
_geom_torsion
_geom_torsion_publ_flag
C8 N1 C7 C6 . -179.4(2) yes
O1 C1 C2 C3 . -179.4(3) no
C6 C1 C2 C3 . 0.1(5) no
O1 C1 C6 C5 . 179.7(3) no
O1 C1 C6 C7 . 0.7(4) yes
C2 C1 C6 C5 . 0.2(4) no
C2 C1 C6 C7 . -178.8(3) no
C1 C2 C3 C4 . -0.6(4) no
C2 C3 C4 Cl1 . -179.9(2) no
C2 C3 C4 C5 . 0.8(4) no
Cl1 C4 C5 C6 . -179.8(2) no
C3 C4 C5 C6 . -0.5(4) no
C4 C5 C6 C1 . 0.0(4) no
C4 C5 C6 C7 . 179.0(3) no
C1 C6 C7 N1 . -0.7(4) yes
C5 C6 C7 N1 . -179.7(3) no
C7 N1 C8 C8 3_555 -125.2(3) yes
